data_1531306
loop_
_publ_author_name
'Doebelin, N.'
'Armbruster, T.'

_publ_section_title
;
 Stepwise dehydration of Sr-exchanged heulandite: a single-crystal X-ray
 study
;
_journal_name_full 'American Mineralogist'
_journal_page_first 527
_journal_page_last 533
_journal_volume 88
_journal_year 2003
_chemical_formula_sum 'Al8.96 H34.32 O89.16 Si27.04 Sr4.56'
_chemical_name_systematic 'Sr4.56 (Al8.96 Si27.04 O72) (H2 O)17.16'
_space_group_IT_number 8
_symmetry_space_group_name_Hall 'C -2y'
_symmetry_space_group_name_H-M 'C 1 m 1'
_cell_angle_alpha 90
_cell_angle_beta 116.897
_cell_angle_gamma 90
_cell_formula_units_Z 1
_cell_length_a 17.642
_cell_length_b 17.775
_cell_length_c 7.414
_cell_volume 2073.423
_citation_journal_id_ASTM AMMIAY
_cod_data_source_file Doebelin_AMMIAY_2003_1803.cif
_cod_data_source_block H34.32Al8.96O89.16Si27.04Sr4.56
_cod_original_cell_volume 2073.422
_cod_original_formula_sum 'H34.32 Al8.96 O89.16 Si27.04 Sr4.56'
_cod_database_code 1531306

loop_
_symmetry_equiv_pos_as_xyz
x,y,z
x,-y,z
x+1/2,y+1/2,z
x+1/2,-y+1/2,z

loop_
_atom_site_label
_atom_site_type_symbol
_atom_site_fract_x
_atom_site_fract_y
_atom_site_fract_z
_atom_site_occupancy
_atom_site_U_iso_or_equiv
Si6 Si+4 0.2852 0.3102 0.2751 0.751 0.0
Sr8 Sr+2 0.1851 0 0.743 0.28 0.0
Al9 Al+3 0.0011 0.79257 0.0043 0.249 0.0
O17 O-2 0.2077 0.2526 0.158 1 0.0
O25 O-2 0.073 0 0.886 0.58 0.0
O9 O-2 0.9916 0.6849 0.481 1 0.0
O6 O-2 0.1814 0.146 0.884 1 0.0
O14 O-2 0.9926 0.7447 0.812 1 0.0
Si8 Si+4 0.0639 0.2952 0.4115 0.751 0.0
Sr6 Sr+2 0.516 0 0.253 0.11 0.0
O8 O-2 0.2431 0.1068 0.261 1 0.0
Sr3 Sr+2 0.7917 0 0.23 0.18 0.0
O29 O-2 0.974 0.092 0.54 0.06 0.0
O26 O-2 0.469 0.069 0.025 0.61 0.0
O7 O-2 0.7589 0.8921 0.745 1 0.0
O19 O-2 0.1104 0.3739 0.41 1 0.0
O13 O-2 0.365 0.2671 0.448 1 0.0
Si3 Si+4 0.7069 0.9095 0.5002 0.751 0.0
Al6 Al+3 0.2852 0.3102 0.2751 0.249 0.0
O2 O-2 0.3139 0 0.555 1 0.0
Sr5 Sr+2 0.4803 0 0.7675 0.601 0.0
Si9 Si+4 0.0011 0.79257 0.0043 0.751 0.0
Sr11 Sr+2 0.912 0 0.67 0.18 0.0
Sr1 Sr+2 0.1439 0 0.679 0.256 0.0
Sr10 Sr+2 0.259 0 0.91 0.12 0.0
O20 O-2 0.292 0 0.04 0.65 0.0
Si2 Si+4 0.1794 0.1651 0.097 0.751 0.0
Al4 Al+3 0.2945 0.0901 0.5104 0.249 0.0
O30 O-2 0.898 0 0.17 0.5 0.0
Sr9 Sr+2 0.7456 0 0.047 0.189 0.0
O32 O-2 0.636 0 0.91 0.8 0.0
O11 O-2 0.0825 0.1513 0.071 1 0.0
O31 O-2 0.919 0 0.086 0.6 0.0
Al7 Al+3 0.9345 0.7082 0.5893 0.249 0.0
Si1 Si+4 0.8202 0.8318 0.9128 0.751 0.0
O22 O-2 0.507 0 0.45 0.97 0.0
O16 O-2 0.7923 0.745 0.843 1 0.0
O4 O-2 0.2365 0.1159 0.623 1 0.0
Sr2 Sr+2 0.8459 0 0.324 0.148 0.0
Sr4 Sr+2 0.2117 0 0.831 0.16 0.0
Si4 Si+4 0.2945 0.0901 0.5104 0.751 0.0
Si5 Si+4 0.7102 0.6886 0.7234 0.751 0.0
O18 O-2 0.8913 0.6304 0.616 1 0.0
Sr7 Sr+2 0.544 0 0.204 0.055 0.0
O1 O-2 0.6926 0 0.455 1 0.0
O21 O-2 0.2483 0 0.961 0.36 0.0
O28 O-2 0.015 0.092 0.508 0.26 0.0
O12 O-2 0.631 0.7323 0.548 1 0.0
Al5 Al+3 0.7102 0.6886 0.7234 0.249 0.0
O24 O-2 0.611 0.908 0.9 0.5 0.0
Al3 Al+3 0.7069 0.9095 0.5002 0.249 0.0
O3 O-2 0.7568 0.878 0.372 1 0.0
O10 O-2 0.9178 0.844 0.956 1 0.0
Al8 Al+3 0.0639 0.2952 0.4115 0.249 0.0
O23 O-2 0.576 0.9086 0.982 0.44 0.0
Al1 Al+3 0.8202 0.8318 0.9128 0.249 0.0
Al2 Al+3 0.1794 0.1651 0.097 0.249 0.0
Si7 Si+4 0.9345 0.7082 0.5893 0.751 0.0
O5 O-2 0.8115 0.852 0.118 1 0.0
O27 O-2 0.404 0.093 0.059 0.19 0.0
O15 O-2 0.0159 0.2675 0.182 1 0.0
